data_4304563
loop_
_publ_author_name
'Ravi Shankar'
'Atul Pratap Singh'
'Mary F. Mahon'
'Kieran C. Molloy'
'Geeta Hundal'
'Monique Biesemans'
'Rudolph Willem'

_publ_section_title
;
Recipe for New Diorganostannates, [R2Sn(OS(O)2R1)4]2-, Bearing
Alkanesulfonate Groups Using Dialkyl Sulfite as the Reagent
;
_journal_name_full 'Inorganic Chemistry'
_journal_page_first 790
_journal_page_last 792
_journal_paper_doi 10.1021/ic702099t
_journal_volume 47
_journal_year 2008
_chemical_formula_moiety 'C12 H30 O12 S4 Sn, 2(C7 H18 N)'
_chemical_formula_sum 'C26 H66 N2 O12 S4 Sn'
_chemical_formula_weight 845.80
_chemical_name_systematic
;
 ?
;
_space_group_IT_number 2
_symmetry_cell_setting triclinic
_symmetry_space_group_name_Hall '-P 1'
_symmetry_space_group_name_H-M 'P -1'
_atom_sites_solution_hydrogens geom
_atom_sites_solution_primary direct
_atom_sites_solution_secondary difmap
_audit_creation_method SHELXL-97
_cell_angle_alpha 97.862(5)
_cell_angle_beta 93.310(5)
_cell_angle_gamma 100.562(5)
_cell_formula_units_Z 2
_cell_length_a 9.701(5)
_cell_length_b 10.961(5)
_cell_length_c 19.259(5)
_cell_measurement_reflns_used 6243
_cell_measurement_temperature 150(2)
_cell_measurement_theta_max 28
_cell_measurement_theta_min 2
_cell_volume 1987.0(15)
_computing_cell_refinement 'Bruker SMART'
_computing_data_collection 'Bruker SMART'
_computing_data_reduction 'Bruker SAINT'
_computing_molecular_graphics 'ORTEP,Mercury(Farrugia,1997;Bruno et.al.,2002)'
_computing_publication_material 'WINGX,(Farrugia, 1999)'
_computing_structure_refinement 'SHELXL-97 (Sheldrick, 1997)'
_computing_structure_solution 'SIR-92 (Altamore et. al., 1992)'
_diffrn_ambient_temperature 150(2)
_diffrn_measured_fraction_theta_full 0.951
_diffrn_measured_fraction_theta_max 0.951
_diffrn_measurement_device_type 'Bruker CCD area detector'
_diffrn_measurement_method 'phi and omega scan'
_diffrn_radiation_monochromator graphite
_diffrn_radiation_source 'fine-focus sealed tube'
_diffrn_radiation_type MoK\a
_diffrn_radiation_wavelength 0.71069
_diffrn_reflns_av_R_equivalents 0.0916
_diffrn_reflns_av_sigmaI/netI 0.0833
_diffrn_reflns_limit_h_max 12
_diffrn_reflns_limit_h_min -12
_diffrn_reflns_limit_k_max 14
_diffrn_reflns_limit_k_min -14
_diffrn_reflns_limit_l_max 25
_diffrn_reflns_limit_l_min -25
_diffrn_reflns_number 23451
_diffrn_reflns_theta_full 28.33
_diffrn_reflns_theta_max 28.33
_diffrn_reflns_theta_min 1.91
_exptl_absorpt_coefficient_mu 0.907
_exptl_absorpt_correction_T_max 0.885
_exptl_absorpt_correction_T_min 0.772
_exptl_absorpt_correction_type multi-scan
_exptl_crystal_colour colorless
_exptl_crystal_density_diffrn 1.414
_exptl_crystal_density_method 'not measured'
_exptl_crystal_description plate
_exptl_crystal_F_000 892
_exptl_crystal_size_max 0.34
_exptl_crystal_size_mid 0.25
_exptl_crystal_size_min 0.14
_refine_diff_density_max 0.889
_refine_diff_density_min -0.786
_refine_diff_density_rms 0.110
_refine_ls_extinction_method none
_refine_ls_goodness_of_fit_ref 0.923
_refine_ls_hydrogen_treatment none
_refine_ls_matrix_type full
_refine_ls_number_parameters 417
_refine_ls_number_reflns 9419
_refine_ls_number_restraints 6
_refine_ls_restrained_S_all 0.927
_refine_ls_R_factor_all 0.0549
_refine_ls_R_factor_gt 0.0385
_refine_ls_shift/su_max 0.001
_refine_ls_shift/su_mean 0.000
_refine_ls_structure_factor_coef Fsqd
_refine_ls_weighting_details 'calc w=1/[\s^2^(Fo^2^)+(0.0266P)^2^+0.0000P] where P=(Fo^2^+2Fc^2^)/3'
_refine_ls_weighting_scheme calc
_refine_ls_wR_factor_gt 0.0702
_refine_ls_wR_factor_ref 0.0746
_reflns_number_gt 7262
_reflns_number_total 9419
_reflns_threshold_expression >2sigma(I)
_cod_data_source_file ic702099t-file003.cif
_cod_data_source_block rs8m
_cod_database_code 4304563

loop_
_symmetry_equiv_pos_as_xyz
'x, y, z'
'-x, -y, -z'

loop_
_atom_site_label
_atom_site_type_symbol
_atom_site_fract_x
_atom_site_fract_y
_atom_site_fract_z
_atom_site_U_iso_or_equiv
_atom_site_adp_type
_atom_site_occupancy
_atom_site_symmetry_multiplicity
_atom_site_calc_flag
_atom_site_refinement_flags
_atom_site_disorder_assembly
_atom_site_disorder_group
C1 C -0.0924(3) 0.4538(3) 0.74053(15) 0.0449(8) Uani 1 1 d . . .
H1A H -0.1630 0.3884 0.7527 0.067 Uiso 1 1 calc R . .
H1B H -0.0583 0.4254 0.6966 0.067 Uiso 1 1 calc R . .
H1C H -0.1325 0.5266 0.7363 0.067 Uiso 1 1 calc R . .
C2 C 0.2763(3) 0.3637(2) 0.95692(14) 0.0383(7) Uani 1 1 d . . .
H2A H 0.2031 0.3926 0.9319 0.058 Uiso 1 1 calc R . .
H2B H 0.3644 0.4195 0.9556 0.058 Uiso 1 1 calc R . .
H2C H 0.2553 0.3618 1.0049 0.058 Uiso 1 1 calc R . .
C3 C 0.4985(3) 0.0041(3) 0.76340(15) 0.0489(8) Uani 1 1 d . . .
H3A H 0.4294 -0.0722 0.7537 0.073 Uiso 1 1 calc R . .
H3B H 0.4805 0.0529 0.8060 0.073 Uiso 1 1 calc R . .
H3C H 0.5906 -0.0157 0.7687 0.073 Uiso 1 1 calc R . .
C4 C 0.2024(3) 0.1247(2) 0.53054(15) 0.0423(7) Uani 1 1 d . . .
H4A H 0.2703 0.0984 0.5605 0.063 Uiso 1 1 calc R . .
H4B H 0.2325 0.1217 0.4838 0.063 Uiso 1 1 calc R . .
H4C H 0.1129 0.0696 0.5295 0.063 Uiso 1 1 calc R . .
C5 C 0.0502(3) 0.1110(2) 0.74518(15) 0.0386(7) Uani 1 1 d D . .
H5A H 0.0105 0.1266 0.7899 0.046 Uiso 1 1 calc R A 1
H5B H -0.0200 0.1167 0.7084 0.046 Uiso 1 1 calc R A 1
C6 C 0.0786(4) -0.0243(3) 0.7354(2) 0.0389(10) Uani 0.690(4) 1 d PD B 1
H6A H 0.1102 -0.0428 0.6889 0.047 Uiso 0.690(4) 1 calc PR B 1
H6B H 0.1547 -0.0282 0.7695 0.047 Uiso 0.690(4) 1 calc PR B 1
C7 C -0.0480(4) -0.1263(3) 0.7436(2) 0.0417(10) Uani 0.690(4) 1 d PD B 1
H7A H -0.0159 -0.2040 0.7475 0.050 Uiso 0.690(4) 1 calc PR B 1
H7B H -0.0893 -0.1018 0.7868 0.050 Uiso 0.690(4) 1 calc PR B 1
C8 C -0.1602(6) -0.1489(5) 0.6822(3) 0.0669(17) Uani 0.690(4) 1 d PD B 1
H8A H -0.2374 -0.2127 0.6900 0.100 Uiso 0.690(4) 1 calc PR B 1
H8B H -0.1207 -0.1757 0.6395 0.100 Uiso 0.690(4) 1 calc PR B 1
H8C H -0.1933 -0.0725 0.6784 0.100 Uiso 0.690(4) 1 calc PR B 1
C6' C 0.0177(9) -0.0125(6) 0.6962(5) 0.0389(10) Uani 0.310(4) 1 d PD B 2
H6'1 H 0.0857 -0.0640 0.7061 0.047 Uiso 0.310(4) 1 calc PR B 2
H6'2 H 0.0212 0.0017 0.6477 0.047 Uiso 0.310(4) 1 calc PR B 2
C7' C -0.1298(9) -0.0773(8) 0.7089(6) 0.0417(10) Uani 0.310(4) 1 d PD B 2
H7'1 H -0.1995 -0.0359 0.6890 0.050 Uiso 0.310(4) 1 calc PR B 2
H7'2 H -0.1393 -0.0735 0.7590 0.050 Uiso 0.310(4) 1 calc PR B 2
C8' C -0.1518(18) -0.2136(8) 0.6737(9) 0.0669(17) Uani 0.310(4) 1 d PD B 2
H8'1 H -0.2450 -0.2560 0.6799 0.100 Uiso 0.310(4) 1 calc PR B 2
H8'2 H -0.0841 -0.2544 0.6948 0.100 Uiso 0.310(4) 1 calc PR B 2
H8'3 H -0.1400 -0.2163 0.6244 0.100 Uiso 0.310(4) 1 calc PR B 2
C9 C 0.3802(2) 0.4126(2) 0.73333(13) 0.0259(5) Uani 1 1 d . . .
H9A H 0.4410 0.3875 0.6980 0.031 Uiso 1 1 calc R B .
H9B H 0.3317 0.4732 0.7153 0.031 Uiso 1 1 calc R . .
C10 C 0.4737(3) 0.4797(2) 0.79852(13) 0.0266(6) Uani 1 1 d . B .
H10A H 0.5300 0.4235 0.8154 0.032 Uiso 1 1 calc R . .
H10B H 0.4156 0.5037 0.8354 0.032 Uiso 1 1 calc R . .
C11 C 0.5701(3) 0.5963(2) 0.78168(13) 0.0289(6) Uani 1 1 d . . .
H11A H 0.5130 0.6539 0.7672 0.035 Uiso 1 1 calc R B .
H11B H 0.6229 0.5722 0.7425 0.035 Uiso 1 1 calc R . .
C12 C 0.6733(3) 0.6639(2) 0.84422(14) 0.0352(7) Uani 1 1 d . B .
H12A H 0.7306 0.7368 0.8310 0.053 Uiso 1 1 calc R . .
H12B H 0.7322 0.6083 0.8579 0.053 Uiso 1 1 calc R . .
H12C H 0.6217 0.6890 0.8830 0.053 Uiso 1 1 calc R . .
C13 C 0.6516(3) 0.1856(2) 0.52424(13) 0.0260(5) Uani 1 1 d . . .
H13A H 0.5831 0.2083 0.5559 0.031 Uiso 1 1 calc R . .
H13B H 0.6083 0.1079 0.4943 0.031 Uiso 1 1 calc R . .
C14 C 0.7780(3) 0.1630(2) 0.56758(14) 0.0312(6) Uani 1 1 d . . .
H14A H 0.7480 0.0977 0.5950 0.047 Uiso 1 1 calc R . .
H14B H 0.8202 0.2388 0.5983 0.047 Uiso 1 1 calc R . .
H14C H 0.8455 0.1382 0.5367 0.047 Uiso 1 1 calc R . .
C15 C 0.7782(3) 0.2449(2) 0.42250(13) 0.0285(6) Uani 1 1 d . . .
H15A H 0.8655 0.2335 0.4456 0.034 Uiso 1 1 calc R . .
H15B H 0.7308 0.1638 0.3975 0.034 Uiso 1 1 calc R . .
C16 C 0.8130(4) 0.3331(3) 0.36952(17) 0.0577(10) Uani 1 1 d . . .
H16A H 0.8716 0.2992 0.3364 0.087 Uiso 1 1 calc R . .
H16B H 0.8619 0.4133 0.3934 0.087 Uiso 1 1 calc R . .
H16C H 0.7276 0.3428 0.3450 0.087 Uiso 1 1 calc R . .
C17 C 0.7626(3) 0.4100(2) 0.52151(14) 0.0306(6) Uani 1 1 d . . .
H17A H 0.7762 0.4741 0.4911 0.037 Uiso 1 1 calc R . .
H17B H 0.8549 0.3992 0.5387 0.037 Uiso 1 1 calc R . .
C18 C 0.6873(3) 0.4561(2) 0.58363(14) 0.0378(7) Uani 1 1 d . . .
H18A H 0.7418 0.5335 0.6082 0.057 Uiso 1 1 calc R . .
H18B H 0.6756 0.3945 0.6149 0.057 Uiso 1 1 calc R . .
H18C H 0.5966 0.4693 0.5672 0.057 Uiso 1 1 calc R . .
C19 C 0.5502(3) 0.3048(3) 0.44386(14) 0.0337(6) Uani 1 1 d . . .
H19A H 0.5029 0.2267 0.4168 0.051 Uiso 1 1 calc R . .
H19B H 0.5684 0.3673 0.4134 0.051 Uiso 1 1 calc R . .
H19C H 0.4918 0.3312 0.4793 0.051 Uiso 1 1 calc R . .
C20 C 0.7148(3) 0.0797(2) -0.03613(13) 0.0263(6) Uani 1 1 d . . .
H20A H 0.6931 0.0165 -0.0057 0.032 Uiso 1 1 calc R . .
H20B H 0.6262 0.0952 -0.0556 0.032 Uiso 1 1 calc R . .
C21 C 0.7929(3) 0.0283(3) -0.09576(15) 0.0384(7) Uani 1 1 d . . .
H21A H 0.7359 -0.0473 -0.1211 0.058 Uiso 1 1 calc R . .
H21B H 0.8795 0.0103 -0.0770 0.058 Uiso 1 1 calc R . .
H21C H 0.8128 0.0893 -0.1270 0.058 Uiso 1 1 calc R . .
C22 C 0.7005(3) 0.2488(2) 0.05997(13) 0.0289(6) Uani 1 1 d . . .
H22A H 0.6163 0.2610 0.0343 0.035 Uiso 1 1 calc R . .
H22B H 0.7485 0.3303 0.0842 0.035 Uiso 1 1 calc R . .
C23 C 0.6569(3) 0.1653(3) 0.11432(15) 0.0389(7) Uani 1 1 d . . .
H23A H 0.5972 0.2032 0.1451 0.058 Uiso 1 1 calc R . .
H23B H 0.7392 0.1545 0.1412 0.058 Uiso 1 1 calc R . .
H23C H 0.6067 0.0849 0.0911 0.058 Uiso 1 1 calc R . .
C24 C 0.8426(3) 0.3006(2) -0.03757(14) 0.0284(6) Uani 1 1 d . . .
H24A H 0.8895 0.3766 -0.0071 0.034 Uiso 1 1 calc R . .
H24B H 0.9111 0.2729 -0.0677 0.034 Uiso 1 1 calc R . .
C25 C 0.7252(3) 0.3318(3) -0.08311(15) 0.0389(7) Uani 1 1 d . . .
H25A H 0.7636 0.3956 -0.1100 0.058 Uiso 1 1 calc R . .
H25B H 0.6581 0.3617 -0.0538 0.058 Uiso 1 1 calc R . .
H25C H 0.6796 0.2578 -0.1145 0.058 Uiso 1 1 calc R . .
C26 C 0.9249(3) 0.1760(2) 0.04569(14) 0.0312(6) Uani 1 1 d . . .
H26A H 0.9840 0.1447 0.0120 0.047 Uiso 1 1 calc R . .
H26B H 0.8986 0.1152 0.0764 0.047 Uiso 1 1 calc R . .
H26C H 0.9752 0.2529 0.0729 0.047 Uiso 1 1 calc R . .
N1 N 0.6867(2) 0.28792(18) 0.47829(10) 0.0241(4) Uani 1 1 d . . .
N2 N 0.7949(2) 0.19996(17) 0.00784(10) 0.0220(4) Uani 1 1 d . . .
O1 O 0.10125(18) 0.37487(16) 0.80724(9) 0.0334(4) Uani 1 1 d . . .
O2 O 0.1490(2) 0.59045(17) 0.78557(10) 0.0412(5) Uani 1 1 d . . .
O3 O -0.00863(19) 0.52636(16) 0.87299(9) 0.0343(4) Uani 1 1 d . . .
O4 O 0.32771(17) 0.22559(15) 0.84499(8) 0.0258(4) Uani 1 1 d . . .
O5 O 0.39815(18) 0.17298(16) 0.95669(9) 0.0332(4) Uani 1 1 d . . .
O6 O 0.15039(18) 0.13356(16) 0.91659(9) 0.0337(4) Uani 1 1 d . . .
O7 O 0.34405(18) 0.11634(15) 0.69215(9) 0.0294(4) Uani 1 1 d . . .
O8 O 0.5951(2) 0.20271(17) 0.71043(11) 0.0445(5) Uani 1 1 d . . .
O9 O 0.50409(19) 0.00814(16) 0.63032(9) 0.0343(4) Uani 1 1 d . . .
O10 O 0.13483(17) 0.27151(16) 0.63341(9) 0.0291(4) Uani 1 1 d . . .
O11 O 0.08374(18) 0.31355(17) 0.51627(9) 0.0344(4) Uani 1 1 d . . .
O12 O 0.32573(18) 0.35581(16) 0.56677(9) 0.0322(4) Uani 1 1 d . . .
S1 S 0.04727(7) 0.49239(6) 0.80641(3) 0.02752(15) Uani 1 1 d . B .
S2 S 0.28722(6) 0.21140(6) 0.91709(3) 0.02421(14) Uani 1 1 d . B .
S3 S 0.48975(7) 0.09031(6) 0.69371(3) 0.02710(14) Uani 1 1 d . B .
S4 S 0.18704(6) 0.27925(6) 0.56318(3) 0.02560(14) Uani 1 1 d . B .
Sn Sn 0.227895(17) 0.253424(15) 0.742843(9) 0.02267(6) Uani 1 1 d . B .

loop_
_atom_site_aniso_label
_atom_site_aniso_U_11
_atom_site_aniso_U_22
_atom_site_aniso_U_33
_atom_site_aniso_U_23
_atom_site_aniso_U_13
_atom_site_aniso_U_12
C1 0.0387(17) 0.0533(19) 0.0399(18) -0.0036(14) -0.0136(14) 0.0150(15)
C2 0.0540(19) 0.0321(15) 0.0301(15) 0.0044(12) -0.0022(14) 0.0133(14)
C3 0.056(2) 0.063(2) 0.0381(18) 0.0196(15) 0.0055(15) 0.0285(17)
C4 0.055(2) 0.0320(16) 0.0379(17) -0.0037(13) -0.0049(15) 0.0115(14)
C5 0.0301(15) 0.0441(17) 0.0345(16) 0.0053(13) 0.0052(12) -0.0112(13)
C6 0.041(3) 0.0275(19) 0.040(3) -0.0025(18) 0.0142(19) -0.0116(18)
C7 0.049(3) 0.025(2) 0.049(3) 0.0040(17) 0.020(2) -0.0008(17)
C8 0.058(3) 0.052(5) 0.089(4) 0.024(5) 0.011(3) -0.007(4)
C6' 0.041(3) 0.0275(19) 0.040(3) -0.0025(18) 0.0142(19) -0.0116(18)
C7' 0.049(3) 0.025(2) 0.049(3) 0.0040(17) 0.020(2) -0.0008(17)
C8' 0.058(3) 0.052(5) 0.089(4) 0.024(5) 0.011(3) -0.007(4)
C9 0.0245(13) 0.0235(13) 0.0281(14) 0.0062(10) 0.0054(11) -0.0022(10)
C10 0.0286(14) 0.0238(13) 0.0265(14) 0.0068(10) 0.0023(11) 0.0002(11)
C11 0.0291(14) 0.0232(13) 0.0325(15) 0.0053(11) 0.0020(12) -0.0004(11)
C12 0.0336(15) 0.0265(14) 0.0409(17) 0.0035(12) -0.0008(13) -0.0037(12)
C13 0.0271(13) 0.0229(13) 0.0278(14) 0.0062(10) 0.0062(11) 0.0013(11)
C14 0.0346(15) 0.0294(14) 0.0317(15) 0.0101(11) 0.0046(12) 0.0074(12)
C15 0.0297(14) 0.0306(14) 0.0281(14) 0.0058(11) 0.0089(11) 0.0107(11)
C16 0.076(3) 0.065(2) 0.051(2) 0.0333(17) 0.0400(19) 0.036(2)
C17 0.0323(15) 0.0221(13) 0.0369(15) 0.0051(11) 0.0037(12) 0.0028(11)
C18 0.0378(16) 0.0338(16) 0.0398(17) -0.0066(13) 0.0019(13) 0.0111(13)
C19 0.0254(14) 0.0451(16) 0.0332(15) 0.0068(13) 0.0030(12) 0.0125(12)
C20 0.0256(13) 0.0219(13) 0.0302(14) 0.0047(10) 0.0026(11) 0.0006(10)
C21 0.0366(16) 0.0346(16) 0.0408(17) -0.0077(13) 0.0064(13) 0.0073(13)
C22 0.0283(14) 0.0297(14) 0.0296(14) 0.0025(11) 0.0045(11) 0.0089(11)
C23 0.0395(16) 0.0426(17) 0.0365(16) 0.0081(13) 0.0158(13) 0.0070(13)
C24 0.0273(14) 0.0225(13) 0.0334(15) 0.0082(11) 0.0049(11) -0.0037(11)
C25 0.0394(17) 0.0343(15) 0.0445(18) 0.0196(13) 0.0021(14) 0.0011(13)
C26 0.0254(14) 0.0350(15) 0.0344(15) 0.0075(12) -0.0005(12) 0.0084(12)
N1 0.0247(11) 0.0252(11) 0.0232(11) 0.0050(9) 0.0045(9) 0.0054(9)
N2 0.0216(10) 0.0199(10) 0.0246(11) 0.0041(8) 0.0038(9) 0.0033(8)
O1 0.0338(10) 0.0356(10) 0.0363(11) 0.0128(8) 0.0079(9) 0.0140(9)
O2 0.0506(13) 0.0324(11) 0.0376(11) 0.0099(9) 0.0043(10) -0.0030(9)
O3 0.0367(11) 0.0346(10) 0.0294(10) -0.0006(8) 0.0057(8) 0.0042(8)
O4 0.0241(9) 0.0281(9) 0.0256(9) 0.0072(7) 0.0050(7) 0.0033(7)
O5 0.0306(10) 0.0373(10) 0.0357(11) 0.0165(8) 0.0020(8) 0.0085(8)
O6 0.0280(10) 0.0372(11) 0.0349(11) 0.0085(8) 0.0079(8) -0.0005(8)
O7 0.0287(10) 0.0289(10) 0.0297(10) 0.0027(8) 0.0005(8) 0.0047(8)
O8 0.0327(11) 0.0385(11) 0.0529(13) -0.0066(10) 0.0037(10) -0.0073(9)
O9 0.0370(11) 0.0348(10) 0.0295(10) 0.0009(8) 0.0071(8) 0.0042(9)
O10 0.0210(9) 0.0364(10) 0.0299(10) 0.0096(8) 0.0020(8) 0.0018(8)
O11 0.0273(10) 0.0421(11) 0.0347(11) 0.0130(9) -0.0034(8) 0.0052(8)
O12 0.0223(9) 0.0397(11) 0.0324(10) 0.0059(8) 0.0028(8) -0.0004(8)
S1 0.0277(3) 0.0278(3) 0.0261(3) 0.0041(3) -0.0012(3) 0.0040(3)
S2 0.0240(3) 0.0243(3) 0.0252(3) 0.0078(3) 0.0035(3) 0.0033(3)
S3 0.0264(3) 0.0292(3) 0.0245(3) 0.0034(3) 0.0020(3) 0.0028(3)
S4 0.0226(3) 0.0268(3) 0.0263(3) 0.0051(3) -0.0007(3) 0.0019(3)
Sn 0.02062(9) 0.02177(9) 0.02424(10) 0.00478(7) 0.00303(7) -0.00081(6)

loop_
_atom_type_symbol
_atom_type_description
_atom_type_scat_dispersion_real
_atom_type_scat_dispersion_imag
_atom_type_scat_source
C C 0.0033 0.0016 'International Tables Vol C Tables 4.2.6.8 and 6.1.1.4'
H H 0.0000 0.0000 'International Tables Vol C Tables 4.2.6.8 and 6.1.1.4'
N N 0.0061 0.0033 'International Tables Vol C Tables 4.2.6.8 and 6.1.1.4'
O O 0.0106 0.0060 'International Tables Vol C Tables 4.2.6.8 and 6.1.1.4'
S S 0.1246 0.1234 'International Tables Vol C Tables 4.2.6.8 and 6.1.1.4'
Sn Sn -0.6537 1.4246 'International Tables Vol C Tables 4.2.6.8 and 6.1.1.4'

loop_
_geom_angle_atom_site_label_1
_geom_angle_atom_site_label_2
_geom_angle_atom_site_label_3
_geom_angle
_geom_angle_site_symmetry_1
_geom_angle_site_symmetry_3
_geom_angle_publ_flag
S1 C1 H1A 109.5 . . ?
S1 C1 H1B 109.5 . . ?
H1A C1 H1B 109.5 . . ?
S1 C1 H1C 109.5 . . ?
H1A C1 H1C 109.5 . . ?
H1B C1 H1C 109.5 . . ?
S2 C2 H2A 109.5 . . ?
S2 C2 H2B 109.5 . . ?
H2A C2 H2B 109.5 . . ?
S2 C2 H2C 109.5 . . ?
H2A C2 H2C 109.5 . . ?
H2B C2 H2C 109.5 . . ?
S3 C3 H3A 109.5 . . ?
S3 C3 H3B 109.5 . . ?
H3A C3 H3B 109.5 . . ?
S3 C3 H3C 109.5 . . ?
H3A C3 H3C 109.5 . . ?
H3B C3 H3C 109.5 . . ?
S4 C4 H4A 109.5 . . ?
S4 C4 H4B 109.5 . . ?
H4A C4 H4B 109.5 . . ?
S4 C4 H4C 109.5 . . ?
H4A C4 H4C 109.5 . . ?
H4B C4 H4C 109.5 . . ?
C6' C5 Sn 124.6(3) . . ?
C6 C5 Sn 115.26(19) . . ?
C6' C5 H5A 124.6 . . ?
C6 C5 H5A 108.5 . . ?
Sn C5 H5A 108.5 . . ?
C6' C5 H5B 71.8 . . ?
C6 C5 H5B 108.5 . . ?
Sn C5 H5B 108.5 . . ?
H5A C5 H5B 107.5 . . ?
C7 C6 C5 114.9(3) . . ?
C7 C6 H6A 108.5 . . ?
C5 C6 H6A 108.5 . . ?
C7 C6 H6B 108.5 . . ?
C5 C6 H6B 108.5 . . ?
H6A C6 H6B 107.5 . . ?
C8 C7 C6 112.7(4) . . ?
C8 C7 H7A 109.1 . . ?
C6 C7 H7A 109.1 . . ?
C8 C7 H7B 109.1 . . ?
C6 C7 H7B 109.1 . . ?
H7A C7 H7B 107.8 . . ?
C7 C8 H8A 109.5 . . ?
C7 C8 H8B 109.5 . . ?
H8A C8 H8B 109.5 . . ?
C7 C8 H8C 109.5 . . ?
H8A C8 H8C 109.5 . . ?
H8B C8 H8C 109.5 . . ?
C5 C6' C7' 106.8(5) . . ?
C5 C6' H6'1 110.4 . . ?
C7' C6' H6'1 110.4 . . ?
C5 C6' H6'2 110.4 . . ?
C7' C6' H6'2 110.4 . . ?
H6'1 C6' H6'2 108.6 . . ?
C6' C7' C8' 107.8(9) . . ?
C6' C7' H7'1 110.1 . . ?
C8' C7' H7'1 110.1 . . ?
C6' C7' H7'2 110.1 . . ?
C8' C7' H7'2 110.1 . . ?
H7'1 C7' H7'2 108.5 . . ?
C7' C8' H8'1 109.5 . . ?
C7' C8' H8'2 109.5 . . ?
H8'1 C8' H8'2 109.5 . . ?
C7' C8' H8'3 109.5 . . ?
H8'1 C8' H8'3 109.5 . . ?
H8'2 C8' H8'3 109.5 . . ?
C10 C9 Sn 118.45(17) . . ?
C10 C9 H9A 107.7 . . ?
Sn C9 H9A 107.7 . . ?
C10 C9 H9B 107.7 . . ?
Sn C9 H9B 107.7 . . ?
H9A C9 H9B 107.1 . . ?
C9 C10 C11 110.3(2) . . ?
C9 C10 H10A 109.6 . . ?
C11 C10 H10A 109.6 . . ?
C9 C10 H10B 109.6 . . ?
C11 C10 H10B 109.6 . . ?
H10A C10 H10B 108.1 . . ?
C10 C11 C12 112.9(2) . . ?
C10 C11 H11A 109.0 . . ?
C12 C11 H11A 109.0 . . ?
C10 C11 H11B 109.0 . . ?
C12 C11 H11B 109.0 . . ?
H11A C11 H11B 107.8 . . ?
C11 C12 H12A 109.5 . . ?
C11 C12 H12B 109.5 . . ?
H12A C12 H12B 109.5 . . ?
C11 C12 H12C 109.5 . . ?
H12A C12 H12C 109.5 . . ?
H12B C12 H12C 109.5 . . ?
C14 C13 N1 114.2(2) . . ?
C14 C13 H13A 108.7 . . ?
N1 C13 H13A 108.7 . . ?
C14 C13 H13B 108.7 . . ?
N1 C13 H13B 108.7 . . ?
H13A C13 H13B 107.6 . . ?
C13 C14 H14A 109.5 . . ?
C13 C14 H14B 109.5 . . ?
H14A C14 H14B 109.5 . . ?
C13 C14 H14C 109.5 . . ?
H14A C14 H14C 109.5 . . ?
H14B C14 H14C 109.5 . . ?
C16 C15 N1 114.9(2) . . ?
C16 C15 H15A 108.5 . . ?
N1 C15 H15A 108.5 . . ?
C16 C15 H15B 108.5 . . ?
N1 C15 H15B 108.5 . . ?
H15A C15 H15B 107.5 . . ?
C15 C16 H16A 109.5 . . ?
C15 C16 H16B 109.5 . . ?
H16A C16 H16B 109.5 . . ?
C15 C16 H16C 109.5 . . ?
H16A C16 H16C 109.5 . . ?
H16B C16 H16C 109.5 . . ?
N1 C17 C18 114.6(2) . . ?
N1 C17 H17A 108.6 . . ?
C18 C17 H17A 108.6 . . ?
N1 C17 H17B 108.6 . . ?
C18 C17 H17B 108.6 . . ?
H17A C17 H17B 107.6 . . ?
C17 C18 H18A 109.5 . . ?
C17 C18 H18B 109.5 . . ?
H18A C18 H18B 109.5 . . ?
C17 C18 H18C 109.5 . . ?
H18A C18 H18C 109.5 . . ?
H18B C18 H18C 109.5 . . ?
N1 C19 H19A 109.5 . . ?
N1 C19 H19B 109.5 . . ?
H19A C19 H19B 109.5 . . ?
N1 C19 H19C 109.5 . . ?
H19A C19 H19C 109.5 . . ?
H19B C19 H19C 109.5 . . ?
C21 C20 N2 114.2(2) . . ?
C21 C20 H20A 108.7 . . ?
N2 C20 H20A 108.7 . . ?
C21 C20 H20B 108.7 . . ?
N2 C20 H20B 108.7 . . ?
H20A C20 H20B 107.6 . . ?
C20 C21 H21A 109.5 . . ?
C20 C21 H21B 109.5 . . ?
H21A C21 H21B 109.5 . . ?
C20 C21 H21C 109.5 . . ?
H21A C21 H21C 109.5 . . ?
H21B C21 H21C 109.5 . . ?
N2 C22 C23 115.0(2) . . ?
N2 C22 H22A 108.5 . . ?
C23 C22 H22A 108.5 . . ?
N2 C22 H22B 108.5 . . ?
C23 C22 H22B 108.5 . . ?
H22A C22 H22B 107.5 . . ?
C22 C23 H23A 109.5 . . ?
C22 C23 H23B 109.5 . . ?
H23A C23 H23B 109.5 . . ?
C22 C23 H23C 109.5 . . ?
H23A C23 H23C 109.5 . . ?
H23B C23 H23C 109.5 . . ?
C25 C24 N2 114.5(2) . . ?
C25 C24 H24A 108.6 . . ?
N2 C24 H24A 108.6 . . ?
C25 C24 H24B 108.6 . . ?
N2 C24 H24B 108.6 . . ?
H24A C24 H24B 107.6 . . ?
C24 C25 H25A 109.5 . . ?
C24 C25 H25B 109.5 . . ?
H25A C25 H25B 109.5 . . ?
C24 C25 H25C 109.5 . . ?
H25A C25 H25C 109.5 . . ?
H25B C25 H25C 109.5 . . ?
N2 C26 H26A 109.5 . . ?
N2 C26 H26B 109.5 . . ?
H26A C26 H26B 109.5 . . ?
N2 C26 H26C 109.5 . . ?
H26A C26 H26C 109.5 . . ?
H26B C26 H26C 109.5 . . ?
C19 N1 C17 110.29(19) . . ?
C19 N1 C15 109.54(19) . . ?
C17 N1 C15 109.72(19) . . ?
C19 N1 C13 107.15(19) . . ?
C17 N1 C13 111.25(19) . . ?
C15 N1 C13 108.85(18) . . ?
C26 N2 C22 110.24(19) . . ?
C26 N2 C20 110.28(18) . . ?
C22 N2 C20 109.01(19) . . ?
C26 N2 C24 107.12(19) . . ?
C22 N2 C24 108.56(18) . . ?
C20 N2 C24 111.61(19) . . ?
S1 O1 Sn 140.22(11) . . ?
S2 O4 Sn 138.38(10) . . ?
S3 O7 Sn 139.34(10) . . ?
S4 O10 Sn 136.46(10) . . ?
O2 S1 O3 114.51(11) . . ?
O2 S1 O1 112.29(12) . . ?
O3 S1 O1 109.63(11) . . ?
O2 S1 C1 106.97(14) . . ?
O3 S1 C1 108.35(14) . . ?
O1 S1 C1 104.49(13) . . ?
O6 S2 O5 114.60(11) . . ?
O6 S2 O4 112.25(10) . . ?
O5 S2 O4 109.93(11) . . ?
O6 S2 C2 107.19(13) . . ?
O5 S2 C2 106.99(12) . . ?
O4 S2 C2 105.27(12) . . ?
O8 S3 O9 116.01(12) . . ?
O8 S3 O7 112.43(11) . . ?
O9 S3 O7 109.33(10) . . ?
O8 S3 C3 107.44(14) . . ?
O9 S3 C3 106.89(13) . . ?
O7 S3 C3 103.88(13) . . ?
O12 S4 O11 114.36(11) . . ?
O12 S4 O10 112.56(10) . . ?
O11 S4 O10 110.69(11) . . ?
O12 S4 C4 106.78(13) . . ?
O11 S4 C4 107.05(12) . . ?
O10 S4 C4 104.70(13) . . ?
C9 Sn C5 170.09(10) . . ?
C9 Sn O7 95.47(9) . . ?
C5 Sn O7 91.13(9) . . ?
C9 Sn O4 93.96(8) . . ?
C5 Sn O4 93.76(9) . . ?
O7 Sn O4 87.08(6) . . ?
C9 Sn O1 90.83(9) . . ?
C5 Sn O1 83.44(9) . . ?
O7 Sn O1 171.35(6) . . ?
O4 Sn O1 86.56(6) . . ?
C9 Sn O10 86.30(8) . . ?
C5 Sn O10 86.48(9) . . ?
O7 Sn O10 88.49(6) . . ?
O4 Sn O10 175.57(6) . . ?
O1 Sn O10 97.86(6) . . ?

loop_
_geom_bond_atom_site_label_1
_geom_bond_atom_site_label_2
_geom_bond_distance
_geom_bond_site_symmetry_2
_geom_bond_publ_flag
C1 S1 1.752(3) . ?
C1 H1A 0.9600 . ?
C1 H1B 0.9600 . ?
C1 H1C 0.9600 . ?
C2 S2 1.763(3) . ?
C2 H2A 0.9600 . ?
C2 H2B 0.9600 . ?
C2 H2C 0.9600 . ?
C3 S3 1.751(3) . ?
C3 H3A 0.9600 . ?
C3 H3B 0.9600 . ?
C3 H3C 0.9600 . ?
C4 S4 1.761(3) . ?
C4 H4A 0.9600 . ?
C4 H4B 0.9600 . ?
C4 H4C 0.9600 . ?
C5 C6' 1.510(3) . ?
C5 C6 1.546(3) . ?
C5 Sn 2.110(3) . ?
C5 H5A 0.9700 . ?
C5 H5B 0.9700 . ?
C6 C7 1.533(3) . ?
C6 H6A 0.9700 . ?
C6 H6B 0.9700 . ?
C7 C8 1.523(3) . ?
C7 H7A 0.9700 . ?
C7 H7B 0.9700 . ?
C8 H8A 0.9600 . ?
C8 H8B 0.9600 . ?
C8 H8C 0.9600 . ?
C6' C7' 1.525(3) . ?
C6' H6'1 0.9700 . ?
C6' H6'2 0.9700 . ?
C7' C8' 1.525(3) . ?
C7' H7'1 0.9700 . ?
C7' H7'2 0.9700 . ?
C8' H8'1 0.9600 . ?
C8' H8'2 0.9600 . ?
C8' H8'3 0.9600 . ?
C9 C10 1.520(3) . ?
C9 Sn 2.106(2) . ?
C9 H9A 0.9700 . ?
C9 H9B 0.9700 . ?
C10 C11 1.524(3) . ?
C10 H10A 0.9700 . ?
C10 H10B 0.9700 . ?
C11 C12 1.532(3) . ?
C11 H11A 0.9700 . ?
C11 H11B 0.9700 . ?
C12 H12A 0.9600 . ?
C12 H12B 0.9600 . ?
C12 H12C 0.9600 . ?
C13 C14 1.520(3) . ?
C13 N1 1.524(3) . ?
C13 H13A 0.9700 . ?
C13 H13B 0.9700 . ?
C14 H14A 0.9600 . ?
C14 H14B 0.9600 . ?
C14 H14C 0.9600 . ?
C15 C16 1.510(4) . ?
C15 N1 1.513(3) . ?
C15 H15A 0.9700 . ?
C15 H15B 0.9700 . ?
C16 H16A 0.9600 . ?
C16 H16B 0.9600 . ?
C16 H16C 0.9600 . ?
C17 N1 1.513(3) . ?
C17 C18 1.514(3) . ?
C17 H17A 0.9700 . ?
C17 H17B 0.9700 . ?
C18 H18A 0.9600 . ?
C18 H18B 0.9600 . ?
C18 H18C 0.9600 . ?
C19 N1 1.500(3) . ?
C19 H19A 0.9600 . ?
C19 H19B 0.9600 . ?
C19 H19C 0.9600 . ?
C20 C21 1.514(3) . ?
C20 N2 1.517(3) . ?
C20 H20A 0.9700 . ?
C20 H20B 0.9700 . ?
C21 H21A 0.9600 . ?
C21 H21B 0.9600 . ?
C21 H21C 0.9600 . ?
C22 N2 1.508(3) . ?
C22 C23 1.512(4) . ?
C22 H22A 0.9700 . ?
C22 H22B 0.9700 . ?
C23 H23A 0.9600 . ?
C23 H23B 0.9600 . ?
C23 H23C 0.9600 . ?
C24 C25 1.514(3) . ?
C24 N2 1.523(3) . ?
C24 H24A 0.9700 . ?
C24 H24B 0.9700 . ?
C25 H25A 0.9600 . ?
C25 H25B 0.9600 . ?
C25 H25C 0.9600 . ?
C26 N2 1.503(3) . ?
C26 H26A 0.9600 . ?
C26 H26B 0.9600 . ?
C26 H26C 0.9600 . ?
O1 S1 1.4784(18) . ?
O1 Sn 2.2680(18) . ?
O2 S1 1.437(2) . ?
O3 S1 1.4494(19) . ?
O4 S2 1.4854(17) . ?
O4 Sn 2.2256(17) . ?
O5 S2 1.4408(18) . ?
O6 S2 1.4392(19) . ?
O7 S3 1.4918(19) . ?
O7 Sn 2.1970(18) . ?
O8 S3 1.4346(19) . ?
O9 S3 1.4441(18) . ?
O10 S4 1.4791(18) . ?
O10 Sn 2.2927(17) . ?
O11 S4 1.4451(17) . ?
O12 S4 1.4418(18) . ?

loop_
_geom_torsion_atom_site_label_1
_geom_torsion_atom_site_label_2
_geom_torsion_atom_site_label_3
_geom_torsion_atom_site_label_4
_geom_torsion
_geom_torsion_site_symmetry_1
_geom_torsion_site_symmetry_2
_geom_torsion_site_symmetry_3
_geom_torsion_site_symmetry_4
_geom_torsion_publ_flag
C6' C5 C6 C7 -70.4(6) . . . . ?
Sn C5 C6 C7 174.9(3) . . . . ?
C5 C6 C7 C8 71.8(5) . . . . ?
C6 C5 C6' C7' 101.6(9) . . . . ?
Sn C5 C6' C7' -171.5(5) . . . . ?
C5 C6' C7' C8' -166.7(10) . . . . ?
Sn C9 C10 C11 -176.58(17) . . . . ?
C9 C10 C11 C12 -176.6(2) . . . . ?
C18 C17 N1 C19 64.9(3) . . . . ?
C18 C17 N1 C15 -174.4(2) . . . . ?
C18 C17 N1 C13 -53.9(3) . . . . ?
C16 C15 N1 C19 58.9(3) . . . . ?
C16 C15 N1 C17 -62.3(3) . . . . ?
C16 C15 N1 C13 175.8(2) . . . . ?
C14 C13 N1 C19 -175.7(2) . . . . ?
C14 C13 N1 C17 -55.1(3) . . . . ?
C14 C13 N1 C15 66.0(3) . . . . ?
C23 C22 N2 C26 -56.5(3) . . . . ?
C23 C22 N2 C20 64.6(3) . . . . ?
C23 C22 N2 C24 -173.6(2) . . . . ?
C21 C20 N2 C26 -65.0(3) . . . . ?
C21 C20 N2 C22 173.9(2) . . . . ?
C21 C20 N2 C24 54.0(3) . . . . ?
C25 C24 N2 C26 176.7(2) . . . . ?
C25 C24 N2 C22 -64.3(3) . . . . ?
C25 C24 N2 C20 55.9(3) . . . . ?
Sn O1 S1 O2 -41.9(2) . . . . ?
Sn O1 S1 O3 -170.34(15) . . . . ?
Sn O1 S1 C1 73.7(2) . . . . ?
Sn O4 S2 O6 40.69(18) . . . . ?
Sn O4 S2 O5 169.50(13) . . . . ?
Sn O4 S2 C2 -75.59(17) . . . . ?
Sn O7 S3 O8 -30.7(2) . . . . ?
Sn O7 S3 O9 -161.09(15) . . . . ?
Sn O7 S3 C3 85.10(19) . . . . ?
Sn O10 S4 O11 -169.18(13) . . . . ?
Sn O10 S4 C4 75.79(17) . . . . ?
C10 C9 Sn O7 -104.55(19) . . . . ?
C10 C9 Sn O4 -17.11(19) . . . . ?
C10 C9 Sn O1 69.50(19) . . . . ?
C10 C9 Sn O10 167.32(19) . . . . ?
C6' C5 Sn O7 -23.8(6) . . . . ?
C6 C5 Sn O7 17.8(2) . . . . ?
C6' C5 Sn O4 -110.9(6) . . . . ?
C6 C5 Sn O4 -69.3(3) . . . . ?
C6' C5 Sn O1 163.0(6) . . . . ?
C6 C5 Sn O1 -155.4(3) . . . . ?
C6' C5 Sn O10 64.6(6) . . . . ?
C6 C5 Sn O10 106.2(2) . . . . ?
S3 O7 Sn C9 45.22(18) . . . . ?
S3 O7 Sn C5 -142.19(18) . . . . ?
S3 O7 Sn O4 -48.49(16) . . . . ?
S3 O7 Sn O10 131.36(17) . . . . ?
S2 O4 Sn C9 126.56(16) . . . . ?
S2 O4 Sn C5 -47.21(16) . . . . ?
S2 O4 Sn O7 -138.15(15) . . . . ?
S2 O4 Sn O1 35.97(15) . . . . ?
S1 O1 Sn C9 46.87(18) . . . . ?
S1 O1 Sn C5 -125.03(19) . . . . ?
S1 O1 Sn O4 140.78(17) . . . . ?
S4 O10 Sn C9 53.98(16) . . . . ?
S4 O10 Sn C5 -132.82(16) . . . . ?
S4 O10 Sn O7 -41.60(15) . . . . ?
S4 O10 Sn O1 144.30(15) . . . . ?
